data_7128722
loop_
_publ_author_name
'Shibata, Takanori'
'Sekine, Ayato'
'Akino, Mika'
'Ito, Mamoru'

_publ_section_title
;
 Ni-catalyzed non-activated C-S bond cleavage at ambient temperature for
 the synthesis of sulfur-containing polycyclic compounds.
;
_journal_issue 72
_journal_name_full 'Chemical communications (Cambridge, England)'
_journal_page_first 9048
_journal_page_last 9051
_journal_paper_doi 10.1039/d1cc03226g
_journal_volume 57
_journal_year 2021
_chemical_formula_moiety 'C30 H22 O2 S'
_chemical_formula_sum 'C30 H22 O2 S'
_chemical_formula_weight 446.56
_space_group_crystal_system monoclinic
_space_group_IT_number 14
_space_group_name_Hall '-P 2yn'
_space_group_name_H-M_alt 'P 1 21/n 1'
_atom_sites_solution_hydrogens geom
_atom_sites_solution_primary direct
_atom_sites_solution_secondary difmap
_audit_update_record
;
2021-04-15 deposited with the CCDC.	2021-08-03 downloaded from the CCDC.
;
_cell_angle_alpha 90.0000
_cell_angle_beta 98.627(7)
_cell_angle_gamma 90.0000
_cell_formula_units_Z 4
_cell_length_a 8.9234(7)
_cell_length_b 21.4147(19)
_cell_length_c 12.0958(10)
_cell_measurement_reflns_used 25050
_cell_measurement_temperature 296
_cell_measurement_theta_max 27.52
_cell_measurement_theta_min 1.90
_cell_volume 2285.3(3)
_computing_cell_refinement 'RAPID AUTO'
_computing_data_collection 'RAPID AUTO (Rigaku, ????)'
_computing_data_reduction 'RAPID AUTO'
_computing_molecular_graphics 'CrystalStructure 4.2.4'
_computing_publication_material 'CrystalStructure 4.2.4 (Rigaku, 2016)'
_computing_structure_refinement 'SHELXL Version 2014/6 (Sheldrick, 2008)'
_computing_structure_solution 'SIR92 (Altomare, et al., 1994)'
_diffrn_ambient_temperature 296
_diffrn_detector_area_resol_mean 10.000
_diffrn_measured_fraction_theta_full 0.998
_diffrn_measured_fraction_theta_max 0.995
_diffrn_measurement_device_type 'Rigaku R-AXIS RAPID'
_diffrn_measurement_method \w
_diffrn_radiation_type 'Mo K\a'
_diffrn_radiation_wavelength 0.71075
_diffrn_reflns_av_R_equivalents 0.0905
_diffrn_reflns_Laue_measured_fraction_full 0.998
_diffrn_reflns_Laue_measured_fraction_max 0.995
_diffrn_reflns_limit_h_max 11
_diffrn_reflns_limit_h_min -11
_diffrn_reflns_limit_k_max 27
_diffrn_reflns_limit_k_min -27
_diffrn_reflns_limit_l_max 15
_diffrn_reflns_limit_l_min -15
_diffrn_reflns_number 34694
_diffrn_reflns_point_group_measured_fraction_full 0.998
_diffrn_reflns_point_group_measured_fraction_max 0.995
_diffrn_reflns_theta_full 25.242
_diffrn_reflns_theta_max 27.482
_diffrn_reflns_theta_min 1.902
_diffrn_standards_number 0
_exptl_absorpt_coefficient_mu 0.167
_exptl_absorpt_correction_T_max 0.935
_exptl_absorpt_correction_T_min 0.715
_exptl_absorpt_correction_type multi-scan
_exptl_absorpt_process_details 'ABSCOR (Rigaku, 1995)'
_exptl_crystal_colour orange
_exptl_crystal_density_diffrn 1.298
_exptl_crystal_density_method 'not measured'
_exptl_crystal_description needle
_exptl_crystal_F_000 936.00
_exptl_crystal_size_max 0.800
_exptl_crystal_size_mid 0.500
_exptl_crystal_size_min 0.400
_refine_diff_density_max 0.58
_refine_diff_density_min -0.42
_refine_ls_extinction_method none
_refine_ls_goodness_of_fit_ref 1.135
_refine_ls_hydrogen_treatment constr
_refine_ls_number_parameters 298
_refine_ls_number_reflns 5212
_refine_ls_number_restraints 0
_refine_ls_R_factor_all 0.0967
_refine_ls_R_factor_gt 0.0673
_refine_ls_shift/su_max 0.000
_refine_ls_structure_factor_coef Fsqd
_refine_ls_weighting_details 'w = 1/[\s^2^(Fo^2^)+(0.1108P)^2^+1.5504P] where P=(Fo^2^+2Fc^2^)/3'
_refine_ls_weighting_scheme calc
_refine_ls_wR_factor_gt 0.1992
_refine_ls_wR_factor_ref 0.2208
_reflns_Friedel_coverage 0.000
_reflns_number_gt 3764
_reflns_number_total 5212
_reflns_threshold_expression F^2^>2.0\s(F^2^)
_cod_data_source_file d1cc03226g2.cif
_cod_data_source_block 191007_sekine_18diyne_Ni_pro_O2
_cod_depositor_comments 'Adding full bibliography for 7128722--7128724.cif.'
_cod_original_cell_volume 2285.2(3)
_cod_database_code 7128722
_shelxl_version_number 2014/6

loop_
_space_group_symop_id
_space_group_symop_operation_xyz
1 +X,+Y,+Z
2 1/2-X,1/2+Y,1/2-Z
3 -X,-Y,-Z
4 -1/2+X,-1/2-Y,-1/2+Z

loop_
_atom_site_label
_atom_site_type_symbol
_atom_site_fract_x
_atom_site_fract_y
_atom_site_fract_z
_atom_site_U_iso_or_equiv
_atom_site_adp_type
_atom_site_occupancy
_atom_site_site_symmetry_order
_atom_site_calc_flag
_atom_site_refinement_flags_posn
_atom_site_refinement_flags_adp
_atom_site_refinement_flags_occupancy
_atom_site_disorder_assembly
_atom_site_disorder_group
S1 S 0.18582(9) -0.03799(3) 0.30999(6) 0.0313(2) Uani 1 1 d . . . . .
O2 O 0.2051(3) -0.05403(11) 0.4272(2) 0.0471(6) Uani 1 1 d . . . . .
O3 O 0.1088(3) -0.08284(11) 0.2334(2) 0.0484(6) Uani 1 1 d . . . . .
C4 C 0.2724(3) 0.07532(13) 0.1733(2) 0.0284(6) Uani 1 1 d . . . . .
C5 C 0.4793(3) 0.09270(13) 0.0823(2) 0.0295(6) Uani 1 1 d . . . . .
C6 C 0.1353(3) 0.08202(14) 0.2260(2) 0.0311(6) Uani 1 1 d . . . . .
C7 C 0.2509(3) 0.16827(13) 0.0371(2) 0.0309(6) Uani 1 1 d . . . . .
C8 C 0.3265(3) 0.11388(13) 0.0977(2) 0.0300(6) Uani 1 1 d . . . . .
C9 C 0.4799(3) -0.07220(14) 0.3135(2) 0.0315(6) Uani 1 1 d . . . . .
C10 C 0.3853(3) 0.02541(13) 0.2058(2) 0.0275(6) Uani 1 1 d . . . . .
C11 C 0.0489(4) 0.13700(14) 0.2204(3) 0.0391(7) Uani 1 1 d . . . . .
H11 H 0.0751 0.1704 0.1780 0.047 Uiso 1 1 calc R U . . .
C12 C 0.0896(3) 0.03406(13) 0.2923(2) 0.0303(6) Uani 1 1 d . . . . .
C13 C 0.3655(3) -0.02417(13) 0.2717(2) 0.0288(6) Uani 1 1 d . . . . .
C14 C 0.5163(3) 0.03886(13) 0.1470(2) 0.0297(6) Uani 1 1 d . . . . .
C15 C -0.0744(4) 0.14263(16) 0.2766(3) 0.0439(8) Uani 1 1 d . . . . .
H15 H -0.1301 0.1795 0.2710 0.053 Uiso 1 1 calc R U . . .
C16 C 0.6501(4) 0.00743(15) 0.1402(3) 0.0355(7) Uani 1 1 d . . . . .
H16 H 0.6739 -0.0292 0.1802 0.043 Uiso 1 1 calc R U . . .
C17 C 0.2974(4) 0.22906(15) 0.0632(3) 0.0400(7) Uani 1 1 d . . . . .
H17 H 0.3807 0.2361 0.1178 0.048 Uiso 1 1 calc R U . . .
C18 C -0.1160(4) 0.09395(16) 0.3414(3) 0.0414(8) Uani 1 1 d . . . . .
H18 H -0.1989 0.0982 0.3791 0.050 Uiso 1 1 calc R U . . .
C19 C 0.2218(4) 0.27931(15) 0.0091(3) 0.0422(8) Uani 1 1 d . . . . .
H19 H 0.2535 0.3197 0.0289 0.051 Uiso 1 1 calc R U . . .
C20 C -0.0342(4) 0.03958(15) 0.3494(3) 0.0355(7) Uani 1 1 d . . . . .
H20 H -0.0610 0.0067 0.3925 0.043 Uiso 1 1 calc R U . . .
C21 C 0.4603(4) -0.13422(15) 0.2811(3) 0.0430(8) Uani 1 1 d . . . . .
H21 H 0.3746 -0.1464 0.2324 0.052 Uiso 1 1 calc R U . . .
C22 C 0.5764(4) 0.11700(15) 0.0144(3) 0.0362(7) Uani 1 1 d . . . . .
H22 H 0.5511 0.1528 -0.0277 0.043 Uiso 1 1 calc R U . . .
C23 C 0.1298(4) 0.15904(16) -0.0480(3) 0.0426(8) Uani 1 1 d . . . . .
H23 H 0.0982 0.1187 -0.0681 0.051 Uiso 1 1 calc R U . . .
C24 C 0.7484(4) 0.03195(16) 0.0719(3) 0.0405(7) Uani 1 1 d . . . . .
H24 H 0.8391 0.0115 0.0671 0.049 Uiso 1 1 calc R U . . .
C25 C 0.6069(4) -0.05555(16) 0.3890(3) 0.0407(7) Uani 1 1 d . . . . .
H25 H 0.6195 -0.0144 0.4131 0.049 Uiso 1 1 calc R U . . .
C26 C 0.0985(4) 0.27018(15) -0.0749(3) 0.0404(7) Uani 1 1 d . . . . .
C27 C 0.7137(4) 0.08625(17) 0.0109(3) 0.0409(8) Uani 1 1 d . . . . .
H27 H 0.7822 0.1023 -0.0326 0.049 Uiso 1 1 calc R U . . .
C28 C 0.0561(4) 0.20946(17) -0.1028(3) 0.0483(9) Uani 1 1 d . . . . .
H28 H -0.0241 0.2024 -0.1600 0.058 Uiso 1 1 calc R U . . .
C29 C 0.0152(5) 0.32515(19) -0.1332(4) 0.0560(10) Uani 1 1 d . . . . .
H29A H 0.0606 0.3633 -0.1027 0.067 Uiso 1 1 calc R U . . .
H29B H 0.0210 0.3233 -0.2117 0.067 Uiso 1 1 calc R U . . .
H29C H -0.0891 0.3239 -0.1222 0.067 Uiso 1 1 calc R U . . .
C30 C 0.7144(4) -0.09985(19) 0.4285(3) 0.0522(9) Uani 1 1 d . . . . .
H30 H 0.7996 -0.0879 0.4780 0.063 Uiso 1 1 calc R U . . .
C31 C 0.6975(5) -0.1617(2) 0.3954(4) 0.0585(11) Uani 1 1 d . . . . .
C32 C 0.5695(5) -0.17805(18) 0.3218(4) 0.0573(10) Uani 1 1 d . . . . .
H32 H 0.5563 -0.2194 0.2991 0.069 Uiso 1 1 calc R U . . .
C33 C 0.8144(7) -0.2100(3) 0.4395(6) 0.105(2) Uani 1 1 d . . . . .
H33A H 0.7843 -0.2500 0.4078 0.126 Uiso 1 1 calc R U . . .
H33B H 0.9108 -0.1986 0.4193 0.126 Uiso 1 1 calc R U . . .
H33C H 0.8226 -0.2122 0.5194 0.126 Uiso 1 1 calc R U . . .

loop_
_atom_site_aniso_label
_atom_site_aniso_U_11
_atom_site_aniso_U_22
_atom_site_aniso_U_33
_atom_site_aniso_U_23
_atom_site_aniso_U_13
_atom_site_aniso_U_12
S1 0.0362(4) 0.0266(4) 0.0324(4) 0.0029(3) 0.0101(3) -0.0040(3)
O2 0.0601(15) 0.0484(14) 0.0365(13) 0.0182(10) 0.0199(11) 0.0098(11)
O3 0.0420(13) 0.0396(13) 0.0649(16) -0.0153(11) 0.0117(12) -0.0134(10)
C4 0.0331(14) 0.0257(13) 0.0270(14) -0.0011(11) 0.0057(12) -0.0023(11)
C5 0.0339(14) 0.0296(14) 0.0256(14) -0.0040(11) 0.0063(12) -0.0070(11)
C6 0.0338(15) 0.0316(15) 0.0285(14) 0.0013(11) 0.0068(12) -0.0042(12)
C7 0.0349(14) 0.0315(15) 0.0272(14) 0.0040(11) 0.0078(12) -0.0047(12)
C8 0.0341(14) 0.0283(14) 0.0280(14) -0.0011(11) 0.0061(12) -0.0071(11)
C9 0.0349(15) 0.0316(15) 0.0287(14) 0.0032(12) 0.0067(12) -0.0005(12)
C10 0.0294(13) 0.0287(14) 0.0246(13) -0.0024(11) 0.0041(11) -0.0046(11)
C11 0.0471(18) 0.0300(15) 0.0434(18) 0.0057(13) 0.0169(15) 0.0013(13)
C12 0.0299(14) 0.0313(14) 0.0297(14) 0.0020(11) 0.0044(12) -0.0024(11)
C13 0.0319(14) 0.0276(14) 0.0268(14) -0.0006(11) 0.0045(12) -0.0035(11)
C14 0.0306(14) 0.0308(14) 0.0281(14) -0.0055(11) 0.0056(12) -0.0063(11)
C15 0.0470(19) 0.0398(18) 0.048(2) 0.0045(15) 0.0172(16) 0.0082(15)
C16 0.0357(15) 0.0359(16) 0.0357(16) -0.0024(13) 0.0082(13) -0.0031(13)
C17 0.0448(18) 0.0357(16) 0.0374(17) 0.0054(13) -0.0005(15) -0.0099(14)
C18 0.0382(16) 0.0489(19) 0.0403(18) 0.0046(15) 0.0164(15) 0.0035(14)
C19 0.054(2) 0.0288(16) 0.0433(18) 0.0035(13) 0.0050(16) -0.0086(14)
C20 0.0349(15) 0.0418(17) 0.0317(15) 0.0065(13) 0.0109(13) -0.0030(13)
C21 0.0453(18) 0.0353(17) 0.0468(19) -0.0026(14) 0.0016(16) 0.0025(14)
C22 0.0407(16) 0.0362(16) 0.0330(16) -0.0004(12) 0.0102(14) -0.0099(13)
C23 0.051(2) 0.0338(17) 0.0390(18) -0.0010(13) -0.0043(16) -0.0076(14)
C24 0.0324(15) 0.0476(19) 0.0428(18) -0.0098(15) 0.0103(14) -0.0038(14)
C25 0.0411(17) 0.0385(17) 0.0407(18) 0.0004(14) -0.0001(15) -0.0038(14)
C26 0.0439(18) 0.0378(17) 0.0404(18) 0.0092(13) 0.0095(15) 0.0009(14)
C27 0.0381(16) 0.0508(19) 0.0367(16) -0.0068(14) 0.0149(14) -0.0126(14)
C28 0.050(2) 0.0442(19) 0.046(2) 0.0039(15) -0.0086(17) -0.0037(16)
C29 0.054(2) 0.051(2) 0.062(2) 0.0178(18) 0.0037(19) 0.0055(18)
C30 0.0407(19) 0.060(2) 0.052(2) 0.0036(18) -0.0073(17) 0.0031(17)
C31 0.054(2) 0.052(2) 0.069(3) 0.0060(19) 0.006(2) 0.0195(18)
C32 0.063(2) 0.0351(18) 0.072(3) -0.0070(18) 0.004(2) 0.0112(17)
C33 0.085(4) 0.086(4) 0.133(6) -0.001(4) -0.020(4) 0.050(3)

loop_
_atom_type_symbol
_atom_type_description
_atom_type_scat_dispersion_real
_atom_type_scat_dispersion_imag
_atom_type_scat_source
C C 0.0033 0.0016
;
International Tables for Crystallography
(Vol. C, Tables 4.2.6.8 and 6.1.1.4)
;
H H 0.0000 0.0000
;
International Tables for Crystallography
(Vol. C, Table 6.1.1.4)
;
O O 0.0106 0.0060
;
International Tables for Crystallography
(Vol. C, Tables 4.2.6.8 and 6.1.1.4)
;
S S 0.1246 0.1234
;
International Tables for Crystallography
(Vol. C, Tables 4.2.6.8 and 6.1.1.4)
;

loop_
_geom_angle_atom_site_label_1
_geom_angle_atom_site_label_2
_geom_angle_atom_site_label_3
_geom_angle
_geom_angle_site_symmetry_1
_geom_angle_site_symmetry_3
_geom_angle_publ_flag
O3 S1 O2 116.72(16) . . ?
O3 S1 C13 108.01(14) . . ?
O2 S1 C13 108.62(15) . . ?
O3 S1 C12 109.26(15) . . ?
O2 S1 C12 108.17(14) . . ?
C13 S1 C12 105.49(14) . . ?
C8 C4 C6 129.0(3) . . ?
C8 C4 C10 108.5(3) . . ?
C6 C4 C10 122.2(2) . . ?
C22 C5 C14 121.6(3) . . ?
C22 C5 C8 129.3(3) . . ?
C14 C5 C8 109.1(2) . . ?
C12 C6 C11 115.9(3) . . ?
C12 C6 C4 120.6(3) . . ?
C11 C6 C4 123.3(3) . . ?
C17 C7 C23 118.3(3) . . ?
C17 C7 C8 121.7(3) . . ?
C23 C7 C8 120.0(3) . . ?
C4 C8 C5 108.9(3) . . ?
C4 C8 C7 128.5(3) . . ?
C5 C8 C7 122.7(2) . . ?
C21 C9 C25 119.1(3) . . ?
C21 C9 C13 121.1(3) . . ?
C25 C9 C13 119.8(3) . . ?
C13 C10 C4 125.3(3) . . ?
C13 C10 C14 128.0(3) . . ?
C4 C10 C14 106.6(2) . . ?
C15 C11 C6 121.4(3) . . ?
C15 C11 H11 119.3 . . ?
C6 C11 H11 119.3 . . ?
C20 C12 C6 122.8(3) . . ?
C20 C12 S1 115.0(2) . . ?
C6 C12 S1 122.2(2) . . ?
C10 C13 C9 126.9(3) . . ?
C10 C13 S1 119.4(2) . . ?
C9 C13 S1 113.7(2) . . ?
C16 C14 C5 120.0(3) . . ?
C16 C14 C10 133.0(3) . . ?
C5 C14 C10 106.8(2) . . ?
C11 C15 C18 120.8(3) . . ?
C11 C15 H15 119.6 . . ?
C18 C15 H15 119.6 . . ?
C14 C16 C24 118.5(3) . . ?
C14 C16 H16 120.8 . . ?
C24 C16 H16 120.8 . . ?
C19 C17 C7 121.0(3) . . ?
C19 C17 H17 119.5 . . ?
C7 C17 H17 119.5 . . ?
C20 C18 C15 119.6(3) . . ?
C20 C18 H18 120.2 . . ?
C15 C18 H18 120.2 . . ?
C17 C19 C26 120.8(3) . . ?
C17 C19 H19 119.6 . . ?
C26 C19 H19 119.6 . . ?
C18 C20 C12 119.4(3) . . ?
C18 C20 H20 120.3 . . ?
C12 C20 H20 120.3 . . ?
C32 C21 C9 119.7(3) . . ?
C32 C21 H21 120.2 . . ?
C9 C21 H21 120.2 . . ?
C5 C22 C27 118.1(3) . . ?
C5 C22 H22 120.9 . . ?
C27 C22 H22 120.9 . . ?
C28 C23 C7 120.4(3) . . ?
C28 C23 H23 119.8 . . ?
C7 C23 H23 119.8 . . ?
C27 C24 C16 121.4(3) . . ?
C27 C24 H24 119.3 . . ?
C16 C24 H24 119.3 . . ?
C30 C25 C9 120.4(3) . . ?
C30 C25 H25 119.8 . . ?
C9 C25 H25 119.8 . . ?
C28 C26 C19 117.8(3) . . ?
C28 C26 C29 121.5(3) . . ?
C19 C26 C29 120.7(3) . . ?
C24 C27 C22 120.4(3) . . ?
C24 C27 H27 119.8 . . ?
C22 C27 H27 119.8 . . ?
C23 C28 C26 121.7(3) . . ?
C23 C28 H28 119.2 . . ?
C26 C28 H28 119.2 . . ?
C26 C29 H29A 109.5 . . ?
C26 C29 H29B 109.5 . . ?
H29A C29 H29B 109.5 . . ?
C26 C29 H29C 109.5 . . ?
H29A C29 H29C 109.5 . . ?
H29B C29 H29C 109.5 . . ?
C31 C30 C25 121.1(3) . . ?
C31 C30 H30 119.5 . . ?
C25 C30 H30 119.5 . . ?
C30 C31 C32 118.2(3) . . ?
C30 C31 C33 120.9(4) . . ?
C32 C31 C33 120.9(4) . . ?
C21 C32 C31 121.6(4) . . ?
C21 C32 H32 119.2 . . ?
C31 C32 H32 119.2 . . ?
C31 C33 H33A 109.5 . . ?
C31 C33 H33B 109.5 . . ?
H33A C33 H33B 109.5 . . ?
C31 C33 H33C 109.5 . . ?
H33A C33 H33C 109.5 . . ?
H33B C33 H33C 109.5 . . ?

loop_
_geom_bond_atom_site_label_1
_geom_bond_atom_site_label_2
_geom_bond_distance
_geom_bond_site_symmetry_2
_geom_bond_publ_flag
S1 O3 1.436(2) . ?
S1 O2 1.444(2) . ?
S1 C13 1.760(3) . ?
S1 C12 1.763(3) . ?
C4 C8 1.372(4) . ?
C4 C6 1.468(4) . ?
C4 C10 1.481(4) . ?
C5 C22 1.382(4) . ?
C5 C14 1.405(4) . ?
C5 C8 1.474(4) . ?
C6 C12 1.401(4) . ?
C6 C11 1.404(4) . ?
C7 C17 1.388(4) . ?
C7 C23 1.390(4) . ?
C7 C8 1.484(4) . ?
C9 C21 1.388(4) . ?
C9 C25 1.391(4) . ?
C9 C13 1.483(4) . ?
C10 C13 1.355(4) . ?
C10 C14 1.485(4) . ?
C11 C15 1.383(5) . ?
C11 H11 0.9300 . ?
C12 C20 1.393(4) . ?
C14 C16 1.384(4) . ?
C15 C18 1.388(5) . ?
C15 H15 0.9300 . ?
C16 C24 1.394(5) . ?
C16 H16 0.9300 . ?
C17 C19 1.382(5) . ?
C17 H17 0.9300 . ?
C18 C20 1.370(5) . ?
C18 H18 0.9300 . ?
C19 C26 1.395(5) . ?
C19 H19 0.9300 . ?
C20 H20 0.9300 . ?
C21 C32 1.389(5) . ?
C21 H21 0.9300 . ?
C22 C27 1.397(5) . ?
C22 H22 0.9300 . ?
C23 C28 1.381(5) . ?
C23 H23 0.9300 . ?
C24 C27 1.387(5) . ?
C24 H24 0.9300 . ?
C25 C30 1.383(5) . ?
C25 H25 0.9300 . ?
C26 C28 1.382(5) . ?
C26 C29 1.509(5) . ?
C27 H27 0.9300 . ?
C28 H28 0.9300 . ?
C29 H29A 0.9600 . ?
C29 H29B 0.9600 . ?
C29 H29C 0.9600 . ?
C30 C31 1.384(6) . ?
C30 H30 0.9300 . ?
C31 C32 1.383(6) . ?
C31 C33 1.509(6) . ?
C32 H32 0.9300 . ?
C33 H33A 0.9600 . ?
C33 H33B 0.9600 . ?
C33 H33C 0.9600 . ?

loop_
_geom_torsion_atom_site_label_1
_geom_torsion_atom_site_label_2
_geom_torsion_atom_site_label_3
_geom_torsion_atom_site_label_4
_geom_torsion
_geom_torsion_site_symmetry_1
_geom_torsion_site_symmetry_2
_geom_torsion_site_symmetry_3
_geom_torsion_site_symmetry_4
_geom_torsion_publ_flag
C8 C4 C6 C12 172.9(3) . . . . ?
C10 C4 C6 C12 -13.4(4) . . . . ?
C8 C4 C6 C11 -11.7(5) . . . . ?
C10 C4 C6 C11 162.0(3) . . . . ?
C6 C4 C8 C5 171.5(3) . . . . ?
C10 C4 C8 C5 -2.8(3) . . . . ?
C6 C4 C8 C7 -9.1(5) . . . . ?
C10 C4 C8 C7 176.6(3) . . . . ?
C22 C5 C8 C4 179.7(3) . . . . ?
C14 C5 C8 C4 2.1(3) . . . . ?
C22 C5 C8 C7 0.3(5) . . . . ?
C14 C5 C8 C7 -177.4(3) . . . . ?
C17 C7 C8 C4 108.3(4) . . . . ?
C23 C7 C8 C4 -71.5(4) . . . . ?
C17 C7 C8 C5 -72.4(4) . . . . ?
C23 C7 C8 C5 107.8(3) . . . . ?
C8 C4 C10 C13 -174.2(3) . . . . ?
C6 C4 C10 C13 11.0(4) . . . . ?
C8 C4 C10 C14 2.6(3) . . . . ?
C6 C4 C10 C14 -172.2(3) . . . . ?
C12 C6 C11 C15 -0.5(5) . . . . ?
C4 C6 C11 C15 -176.1(3) . . . . ?
C11 C6 C12 C20 0.3(5) . . . . ?
C4 C6 C12 C20 176.1(3) . . . . ?
C11 C6 C12 S1 -179.4(2) . . . . ?
C4 C6 C12 S1 -3.7(4) . . . . ?
O3 S1 C12 C20 83.3(3) . . . . ?
O2 S1 C12 C20 -44.8(3) . . . . ?
C13 S1 C12 C20 -160.9(2) . . . . ?
O3 S1 C12 C6 -97.0(3) . . . . ?
O2 S1 C12 C6 135.0(3) . . . . ?
C13 S1 C12 C6 18.9(3) . . . . ?
C4 C10 C13 C9 -174.7(3) . . . . ?
C14 C10 C13 C9 9.3(5) . . . . ?
C4 C10 C13 S1 8.5(4) . . . . ?
C14 C10 C13 S1 -167.6(2) . . . . ?
C21 C9 C13 C10 -115.6(4) . . . . ?
C25 C9 C13 C10 66.4(4) . . . . ?
C21 C9 C13 S1 61.5(4) . . . . ?
C25 C9 C13 S1 -116.6(3) . . . . ?
O3 S1 C13 C10 95.8(3) . . . . ?
O2 S1 C13 C10 -136.7(2) . . . . ?
C12 S1 C13 C10 -20.9(3) . . . . ?
O3 S1 C13 C9 -81.4(2) . . . . ?
O2 S1 C13 C9 46.1(3) . . . . ?
C12 S1 C13 C9 161.8(2) . . . . ?
C22 C5 C14 C16 -2.6(4) . . . . ?
C8 C5 C14 C16 175.3(3) . . . . ?
C22 C5 C14 C10 -178.3(3) . . . . ?
C8 C5 C14 C10 -0.4(3) . . . . ?
C13 C10 C14 C16 0.5(5) . . . . ?
C4 C10 C14 C16 -176.1(3) . . . . ?
C13 C10 C14 C5 175.4(3) . . . . ?
C4 C10 C14 C5 -1.3(3) . . . . ?
C6 C11 C15 C18 0.5(6) . . . . ?
C5 C14 C16 C24 2.7(4) . . . . ?
C10 C14 C16 C24 177.0(3) . . . . ?
C23 C7 C17 C19 2.5(5) . . . . ?
C8 C7 C17 C19 -177.3(3) . . . . ?
C11 C15 C18 C20 -0.2(6) . . . . ?
C7 C17 C19 C26 -1.4(6) . . . . ?
C15 C18 C20 C12 0.0(5) . . . . ?
C6 C12 C20 C18 -0.1(5) . . . . ?
S1 C12 C20 C18 179.7(3) . . . . ?
C25 C9 C21 C32 -1.9(5) . . . . ?
C13 C9 C21 C32 -179.9(3) . . . . ?
C14 C5 C22 C27 0.4(4) . . . . ?
C8 C5 C22 C27 -177.0(3) . . . . ?
C17 C7 C23 C28 -1.6(5) . . . . ?
C8 C7 C23 C28 178.3(3) . . . . ?
C14 C16 C24 C27 -0.6(5) . . . . ?
C21 C9 C25 C30 2.0(5) . . . . ?
C13 C9 C25 C30 -179.9(3) . . . . ?
C17 C19 C26 C28 -0.8(6) . . . . ?
C17 C19 C26 C29 179.4(3) . . . . ?
C16 C24 C27 C22 -1.6(5) . . . . ?
C5 C22 C27 C24 1.7(5) . . . . ?
C7 C23 C28 C26 -0.6(6) . . . . ?
C19 C26 C28 C23 1.7(6) . . . . ?
C29 C26 C28 C23 -178.5(4) . . . . ?
C9 C25 C30 C31 -1.0(6) . . . . ?
C25 C30 C31 C32 -0.2(7) . . . . ?
C25 C30 C31 C33 -179.4(5) . . . . ?
C9 C21 C32 C31 0.8(6) . . . . ?
C30 C31 C32 C21 0.3(7) . . . . ?
C33 C31 C32 C21 179.5(5) . . . . ?
